data_4103784
loop_
_publ_author_name
'Chang Won Yoon'
'Patrick J. Carroll'
'Larry G. Sneddon'

_publ_section_title
;
 Ammonia Triborane: A New Synthesis, Structural Determinations, and
 Hydrolytic Hydrogen-Release Properties
;
_journal_name_full 'Journal of the American Chemical Society'
_journal_page_first 855
_journal_page_last 864
_journal_paper_doi 10.1021/ja808045p
_journal_volume 131
_journal_year 2009
_chemical_formula_sum 'B3 H10 N'
_chemical_formula_weight 56.52
_space_group_IT_number 14
_symmetry_cell_setting monoclinic
_symmetry_Int_Tables_number 14
_symmetry_space_group_name_Hall '-P 2yn'
_symmetry_space_group_name_H-M 'P 1 21/n 1'
_atom_sites_solution_hydrogens geom
_atom_sites_solution_primary direct
_audit_creation_method SHELXL-97
_cell_angle_alpha 90.00
_cell_angle_beta 115.141(6)
_cell_angle_gamma 90.00
_cell_formula_units_Z 4
_cell_length_a 10.358(3)
_cell_length_b 4.8041(12)
_cell_length_c 9.967(3)
_cell_measurement_temperature 143(1)
_cell_volume 449.0(2)
_computing_data_collection 'CrystalClear (Rigaku, 1999)'
_computing_data_reduction 'CrystalClear (Rigaku, 1999)'
_computing_structure_refinement 'SHELXL-97 (Sheldrick, 1997)'
_computing_structure_solution 'SIR97 (Altomare, 1999)'
_diffrn_ambient_temperature 143(1)
_diffrn_measured_fraction_theta_full 0.997
_diffrn_measured_fraction_theta_max 0.997
_diffrn_measurement_device 'CCD Area Detector'
_diffrn_measurement_device_type 'Rigaku Mercury'
_diffrn_measurement_method 'phi and omega rotations'
_diffrn_radiation_monochromator graphite
_diffrn_radiation_source 'rotating anode'
_diffrn_radiation_type MoK\a
_diffrn_radiation_wavelength 0.71073
_diffrn_reflns_av_R_equivalents 0.0201
_diffrn_reflns_av_sigmaI/netI 0.0265
_diffrn_reflns_limit_h_max 12
_diffrn_reflns_limit_h_min -12
_diffrn_reflns_limit_k_max 4
_diffrn_reflns_limit_k_min -5
_diffrn_reflns_limit_l_max 11
_diffrn_reflns_limit_l_min -11
_diffrn_reflns_number 3496
_diffrn_reflns_theta_full 25.00
_diffrn_reflns_theta_max 25.00
_diffrn_reflns_theta_min 3.74
_exptl_absorpt_coefficient_mu 0.041
_exptl_absorpt_correction_type none
_exptl_crystal_density_diffrn 0.836
_exptl_crystal_density_method 'not measured'
_exptl_crystal_F_000 128
_exptl_crystal_size_max 0.44
_exptl_crystal_size_mid 0.30
_exptl_crystal_size_min 0.20
_refine_diff_density_max 0.159
_refine_diff_density_min -0.173
_refine_diff_density_rms 0.030
_refine_ls_extinction_method none
_refine_ls_goodness_of_fit_ref 1.091
_refine_ls_hydrogen_treatment refall
_refine_ls_matrix_type full
_refine_ls_number_parameters 78
_refine_ls_number_reflns 791
_refine_ls_number_restraints 0
_refine_ls_restrained_S_all 1.091
_refine_ls_R_factor_all 0.0438
_refine_ls_R_factor_gt 0.0411
_refine_ls_shift/su_max 0.000
_refine_ls_shift/su_mean 0.000
_refine_ls_structure_factor_coef Fsqd
_refine_ls_weighting_details 'calc w=1/[\s^2^(Fo^2^)+(0.0513P)^2^+0.1018P] where P=(Fo^2^+2Fc^2^)/3'
_refine_ls_weighting_scheme calc
_refine_ls_wR_factor_gt 0.1078
_refine_ls_wR_factor_ref 0.1098
_reflns_number_gt 722
_reflns_number_total 791
_reflns_threshold_expression >2sigma(I)
_cod_data_source_file ja808045p_si_002_2.cif
_cod_data_source_block Penn3323
_cod_original_cell_volume 448.9(2)
_cod_original_sg_symbol_H-M 'P 21/n '
_cod_original_formula_sum 'H10 B3 N'
_cod_database_code 4103784

loop_
_symmetry_equiv_pos_as_xyz
'x, y, z'
'-x+1/2, y+1/2, -z+1/2'
'-x, -y, -z'
'x+1/2, -y+1/2, z+1/2'

loop_
_atom_site_label
_atom_site_type_symbol
_atom_site_fract_x
_atom_site_fract_y
_atom_site_fract_z
_atom_site_U_iso_or_equiv
_atom_site_adp_type
_atom_site_occupancy
_atom_site_symmetry_multiplicity
_atom_site_calc_flag
B1 B 0.59812(13) 0.6803(3) 0.38641(13) 0.0241(4) Uani 1 1 d
B2 B 0.43554(14) 0.5386(3) 0.24217(14) 0.0309(4) Uani 1 1 d
B3 B 0.56389(14) 0.6849(3) 0.19384(14) 0.0315(4) Uani 1 1 d
N4 N 0.70030(11) 0.4390(2) 0.48165(11) 0.0283(4) Uani 1 1 d
H1A H 0.5515(14) 0.792(3) 0.4511(14) 0.041(4) Uiso 1 1 d
H1B H 0.6642(14) 0.831(3) 0.3593(14) 0.043(4) Uiso 1 1 d
H2A H 0.4360(13) 0.321(3) 0.2718(14) 0.037(3) Uiso 1 1 d
H2B H 0.3411(15) 0.666(3) 0.2258(14) 0.041(4) Uiso 1 1 d
H3A H 0.6433(14) 0.557(3) 0.1801(15) 0.038(3) Uiso 1 1 d
H3B H 0.5381(15) 0.883(3) 0.1365(15) 0.044(4) Uiso 1 1 d
H23 H 0.4458(15) 0.527(3) 0.1289(15) 0.047(4) Uiso 1 1 d
H4A H 0.655(2) 0.308(4) 0.505(2) 0.067(5) Uiso 1 1 d
H4B H 0.767(2) 0.499(4) 0.571(2) 0.071(5) Uiso 1 1 d
H4C H 0.7423(18) 0.356(4) 0.4341(19) 0.058(5) Uiso 1 1 d

loop_
_atom_site_aniso_label
_atom_site_aniso_U_11
_atom_site_aniso_U_22
_atom_site_aniso_U_33
_atom_site_aniso_U_23
_atom_site_aniso_U_13
_atom_site_aniso_U_12
B1 0.0254(7) 0.0227(7) 0.0241(7) 0.0004(5) 0.0105(5) 0.0010(5)
B2 0.0233(7) 0.0414(9) 0.0239(7) 0.0038(5) 0.0062(5) -0.0004(6)
B3 0.0305(7) 0.0398(9) 0.0271(7) 0.0051(5) 0.0148(5) 0.0036(6)
N4 0.0247(6) 0.0310(7) 0.0245(6) 0.0003(4) 0.0058(5) 0.0019(4)

loop_
_atom_type_symbol
_atom_type_description
_atom_type_scat_dispersion_real
_atom_type_scat_dispersion_imag
_atom_type_scat_source
N N 0.0061 0.0033 'International Tables Vol C Tables 4.2.6.8 and 6.1.1.4'
B B 0.0013 0.0007 'International Tables Vol C Tables 4.2.6.8 and 6.1.1.4'
H H 0.0000 0.0000 'International Tables Vol C Tables 4.2.6.8 and 6.1.1.4'

loop_
_geom_angle_atom_site_label_1
_geom_angle_atom_site_label_2
_geom_angle_atom_site_label_3
_geom_angle
N4 B1 B3 115.28(9)
N4 B1 B2 110.98(9)
B3 B1 B2 57.61(7)
N4 B1 H1A 110.9(7)
B3 B1 H1A 133.2(7)
B2 B1 H1A 99.1(7)
N4 B1 H1B 107.5(7)
B3 B1 H1B 66.0(7)
B2 B1 H1B 120.9(7)
H1A B1 H1B 107.0(10)
B3 B2 B1 60.58(7)
B3 B2 H2A 123.2(7)
B1 B2 H2A 104.5(7)
B3 B2 H2B 117.9(7)
B1 B2 H2B 112.0(7)
H2A B2 H2B 118.2(10)
B3 B2 H23 50.5(7)
B1 B2 H23 110.1(7)
H2A B2 H23 103.0(10)
H2B B2 H23 108.6(10)
B2 B3 B1 61.81(7)
B2 B3 H3A 121.2(7)
B1 B3 H3A 108.3(7)
B2 B3 H3B 117.0(7)
B1 B3 H3B 117.8(7)
H3A B3 H3B 117.5(10)
B2 B3 H23 42.5(6)
B1 B3 H23 103.5(6)
H3A B3 H23 101.9(9)
H3B B3 H23 105.7(9)
B1 N4 H4A 112.9(12)
B1 N4 H4B 113.0(12)
H4A N4 H4B 104.1(16)
B1 N4 H4C 112.0(11)
H4A N4 H4C 105.1(16)
H4B N4 H4C 109.3(17)
B2 H23 B3 87.0(9)

loop_
_geom_bond_atom_site_label_1
_geom_bond_atom_site_label_2
_geom_bond_distance
B1 N4 1.5849(15)
B1 B3 1.7976(17)
B1 B2 1.8190(18)
B1 H1A 1.097(13)
B1 H1B 1.106(14)
B2 B3 1.7427(19)
B2 H2A 1.087(14)
B2 H2B 1.105(14)
B2 H23 1.179(14)
B3 H3A 1.080(14)
B3 H3B 1.085(14)
B3 H23 1.347(14)
B3 H1B 1.685(13)
N4 H4A 0.87(2)
N4 H4B 0.91(2)
N4 H4C 0.866(19)
